data_7155710
loop_
_publ_author_name
'Ji, Heng'
'Ni, Hui-qiong'
'Zhi, Peng'
'Xi, Zi-wei'
'Wang, Wei'
'Shi, Jian-jun'
'Shen, Yong-miao'

_publ_section_title
;
 Visible-light mediated directed perfluoroalkylation of hydrazones
;
_journal_name_full 'Org. Biomol. Chem.'
_journal_paper_doi 10.1039/C7OB01144J
_journal_year 2017
_chemical_formula_moiety 'C13 H12 F3 N3 O'
_chemical_formula_sum 'C13 H12 F3 N3 O'
_chemical_formula_weight 283.26
_chemical_name_systematic
; 
 ? 
;
_space_group_IT_number 14
_symmetry_cell_setting monoclinic
_symmetry_space_group_name_Hall '-P 2yn'
_symmetry_space_group_name_H-M 'P 1 21/n 1'
_atom_sites_solution_hydrogens geom
_atom_sites_solution_primary direct
_atom_sites_solution_secondary difmap
_audit_creation_method SHELXL-97
_audit_update_record
;
2017-05-05 deposited with the CCDC.
2017-06-19 downloaded from the CCDC.
;
_cell_angle_alpha 90.00
_cell_angle_beta 100.751(4)
_cell_angle_gamma 90.00
_cell_formula_units_Z 4
_cell_length_a 8.2713(11)
_cell_length_b 15.4059(17)
_cell_length_c 10.6562(14)
_cell_measurement_reflns_used 1385
_cell_measurement_temperature 173(2)
_cell_measurement_theta_max 24.83
_cell_measurement_theta_min 2.83
_cell_volume 1334.1(3)
_computing_structure_refinement 'SHELXL-97 (Sheldrick, 2008)'
_computing_structure_solution 'SHELXS-97 (Sheldrick, 2008)'
_diffrn_ambient_temperature 173(2)
_diffrn_measured_fraction_theta_full 0.989
_diffrn_measured_fraction_theta_max 0.989
_diffrn_measurement_device_type 'PHOTON100 CMOS detector'
_diffrn_measurement_method 'omega scan'
_diffrn_radiation_monochromator 'TRIUMPH curved crystal monochromator'
_diffrn_radiation_source 'fine-focus sealed tube'
_diffrn_radiation_type MoK\a
_diffrn_radiation_wavelength 0.71073
_diffrn_reflns_av_R_equivalents 0.0648
_diffrn_reflns_av_sigmaI/netI 0.0715
_diffrn_reflns_limit_h_max 9
_diffrn_reflns_limit_h_min -9
_diffrn_reflns_limit_k_max 16
_diffrn_reflns_limit_k_min -18
_diffrn_reflns_limit_l_max 12
_diffrn_reflns_limit_l_min -12
_diffrn_reflns_number 6804
_diffrn_reflns_theta_full 25.33
_diffrn_reflns_theta_max 25.33
_diffrn_reflns_theta_min 2.83
_exptl_absorpt_coefficient_mu 0.121
_exptl_absorpt_correction_T_max 0.7452
_exptl_absorpt_correction_T_min 0.6764
_exptl_absorpt_correction_type multi-scan
_exptl_absorpt_process_details 'SADABS (Bruker, 2014)'
_exptl_crystal_density_diffrn 1.410
_exptl_crystal_density_method 'not measured'
_exptl_crystal_description sheet
_exptl_crystal_F_000 584
_exptl_crystal_size_max 0.26
_exptl_crystal_size_mid 0.18
_exptl_crystal_size_min 0.05
_refine_diff_density_max 0.222
_refine_diff_density_min -0.237
_refine_diff_density_rms 0.053
_refine_ls_extinction_method none
_refine_ls_goodness_of_fit_ref 1.043
_refine_ls_hydrogen_treatment constr
_refine_ls_matrix_type full
_refine_ls_number_parameters 181
_refine_ls_number_reflns 2415
_refine_ls_number_restraints 0
_refine_ls_restrained_S_all 1.043
_refine_ls_R_factor_all 0.1060
_refine_ls_R_factor_gt 0.0528
_refine_ls_shift/su_max 0.000
_refine_ls_shift/su_mean 0.000
_refine_ls_structure_factor_coef Fsqd
_refine_ls_weighting_details 'calc w=1/[\s^2^(Fo^2^)+(0.0438P)^2^+0.1506P] where P=(Fo^2^+2Fc^2^)/3'
_refine_ls_weighting_scheme calc
_refine_ls_wR_factor_gt 0.0946
_refine_ls_wR_factor_ref 0.1113
_reflns_number_gt 1515
_reflns_number_total 2415
_reflns_threshold_expression >2sigma(I)
_cod_data_source_file c7ob01144j2.cif
_cod_data_source_block 1
_cod_depositor_comments
;
The following automatic conversions were performed:

'_symmetry_cell_setting' value 'Monoclinic' changed to 'monoclinic'
according to
/home/data/users/saulius/crontab/automatic-downloads/rss-feeds/RSC/lib/dictionaries/cif_core.dic
dictionary named 'cif_core.dic' version 2.4.2 from 2011-04-26.

Automatic conversion script
Id: cif_fix_values 4973 2017-02-22 13:04:09Z antanas 
;
_cod_original_sg_symbol_Hall '-P 2yn  '
_cod_original_sg_symbol_H-M 'P2(1)/n  '
_cod_database_code 7155710

loop_
_symmetry_equiv_pos_as_xyz
'x, y, z'
'-x+1/2, y+1/2, -z+1/2'
'-x, -y, -z'
'x-1/2, -y-1/2, z-1/2'

loop_
_atom_site_label
_atom_site_type_symbol
_atom_site_fract_x
_atom_site_fract_y
_atom_site_fract_z
_atom_site_U_iso_or_equiv
_atom_site_adp_type
_atom_site_occupancy
_atom_site_symmetry_multiplicity
_atom_site_calc_flag
_atom_site_refinement_flags
C1 C 0.8311(3) 0.27309(15) 0.9619(2) 0.0203(6) Uani 1 1 d .
C2 C 0.6796(3) 0.24077(15) 0.9004(2) 0.0235(6) Uani 1 1 d .
H2 H 0.6749 0.2023 0.8302 0.028 Uiso 1 1 calc R
C3 C 0.5364(3) 0.26412(16) 0.9405(2) 0.0263(6) Uani 1 1 d .
H3 H 0.4334 0.2422 0.8978 0.032 Uiso 1 1 calc R
C4 C 0.5444(3) 0.32002(15) 1.0441(2) 0.0243(6) Uani 1 1 d .
C5 C 0.6955(3) 0.35197(16) 1.1076(2) 0.0261(6) Uani 1 1 d .
H5 H 0.7003 0.3900 1.1784 0.031 Uiso 1 1 calc R
C6 C 0.8378(3) 0.32780(16) 1.0667(2) 0.0243(6) Uani 1 1 d .
H6 H 0.9411 0.3487 1.1105 0.029 Uiso 1 1 calc R
C7 C 0.9868(3) 0.24429(14) 0.9207(2) 0.0193(6) Uani 1 1 d .
C8 C 1.1547(3) 0.45064(16) 0.6367(3) 0.0314(7) Uani 1 1 d .
H8A H 1.2576 0.4730 0.6138 0.038 Uiso 1 1 calc R
H8B H 1.0878 0.4243 0.5593 0.038 Uiso 1 1 calc R
C9 C 1.1955(3) 0.38259(16) 0.7391(3) 0.0298(7) Uani 1 1 d .
H9A H 1.2537 0.3337 0.7068 0.036 Uiso 1 1 calc R
H9B H 1.2695 0.4077 0.8141 0.036 Uiso 1 1 calc R
C10 C 0.9397(3) 0.42049(15) 0.8113(2) 0.0247(6) Uani 1 1 d .
H10A H 0.9922 0.4475 0.8931 0.030 Uiso 1 1 calc R
H10B H 0.8321 0.3964 0.8218 0.030 Uiso 1 1 calc R
C11 C 0.9147(3) 0.48809(15) 0.7059(2) 0.0279(6) Uani 1 1 d .
H11A H 0.8507 0.4620 0.6272 0.033 Uiso 1 1 calc R
H11B H 0.8497 0.5369 0.7311 0.033 Uiso 1 1 calc R
C12 C 1.0501(3) 0.15818(17) 0.9761(3) 0.0290(6) Uani 1 1 d .
C13 C 0.3953(4) 0.34495(19) 1.0864(2) 0.0330(7) Uani 1 1 d .
F1 F 1.1945(2) 0.13566(10) 0.94963(16) 0.0482(5) Uani 1 1 d .
F2 F 1.0660(2) 0.15715(11) 1.10325(15) 0.0562(6) Uani 1 1 d .
F3 F 0.9463(2) 0.09316(10) 0.93532(18) 0.0594(6) Uani 1 1 d .
N1 N 1.0758(2) 0.27676(12) 0.84648(18) 0.0210(5) Uani 1 1 d .
N2 N 1.0453(2) 0.35058(12) 0.77763(19) 0.0231(5) Uani 1 1 d .
N3 N 0.2763(3) 0.36568(18) 1.1187(2) 0.0495(7) Uani 1 1 d .
O1 O 1.0655(2) 0.52081(10) 0.67942(16) 0.0291(5) Uani 1 1 d .

loop_
_atom_site_aniso_label
_atom_site_aniso_U_11
_atom_site_aniso_U_22
_atom_site_aniso_U_33
_atom_site_aniso_U_23
_atom_site_aniso_U_13
_atom_site_aniso_U_12
C1 0.0216(15) 0.0189(13) 0.0206(13) 0.0045(10) 0.0048(11) 0.0003(10)
C2 0.0242(15) 0.0255(14) 0.0211(13) -0.0033(11) 0.0052(11) -0.0012(11)
C3 0.0198(15) 0.0319(15) 0.0267(15) 0.0011(12) 0.0033(12) -0.0030(11)
C4 0.0172(15) 0.0315(15) 0.0254(14) 0.0024(11) 0.0072(11) 0.0027(11)
C5 0.0259(16) 0.0316(15) 0.0219(14) -0.0056(11) 0.0073(12) 0.0002(12)
C6 0.0178(15) 0.0320(15) 0.0224(14) -0.0002(11) 0.0018(11) -0.0039(11)
C7 0.0189(14) 0.0206(13) 0.0185(13) 0.0007(10) 0.0038(11) 0.0015(10)
C8 0.0355(17) 0.0278(15) 0.0339(16) 0.0056(12) 0.0143(13) 0.0018(12)
C9 0.0247(16) 0.0320(15) 0.0354(16) 0.0060(12) 0.0122(13) 0.0018(12)
C10 0.0239(15) 0.0227(14) 0.0296(15) 0.0012(11) 0.0098(12) 0.0031(11)
C11 0.0283(16) 0.0200(13) 0.0352(16) 0.0027(11) 0.0056(13) 0.0004(11)
C12 0.0277(17) 0.0280(15) 0.0329(16) 0.0075(12) 0.0102(13) 0.0047(12)
C13 0.0253(17) 0.0474(17) 0.0257(15) -0.0053(13) 0.0035(13) 0.0006(13)
F1 0.0402(11) 0.0415(10) 0.0703(12) 0.0256(9) 0.0300(9) 0.0231(8)
F2 0.0762(14) 0.0621(12) 0.0331(10) 0.0220(8) 0.0174(9) 0.0329(10)
F3 0.0535(12) 0.0253(9) 0.0928(15) 0.0143(9) -0.0034(11) -0.0041(8)
N1 0.0206(12) 0.0211(11) 0.0214(11) 0.0005(9) 0.0041(9) 0.0022(9)
N2 0.0239(12) 0.0204(11) 0.0265(12) 0.0064(9) 0.0081(10) 0.0047(9)
N3 0.0276(16) 0.079(2) 0.0448(16) -0.0190(14) 0.0131(13) 0.0057(13)
O1 0.0356(12) 0.0190(9) 0.0335(11) 0.0032(8) 0.0083(9) -0.0032(8)

loop_
_atom_type_symbol
_atom_type_description
_atom_type_scat_dispersion_real
_atom_type_scat_dispersion_imag
_atom_type_scat_source
C C 0.0033 0.0016 'International Tables Vol C Tables 4.2.6.8 and 6.1.1.4'
H H 0.0000 0.0000 'International Tables Vol C Tables 4.2.6.8 and 6.1.1.4'
N N 0.0061 0.0033 'International Tables Vol C Tables 4.2.6.8 and 6.1.1.4'
O O 0.0106 0.0060 'International Tables Vol C Tables 4.2.6.8 and 6.1.1.4'
F F 0.0171 0.0103 'International Tables Vol C Tables 4.2.6.8 and 6.1.1.4'

loop_
_geom_angle_atom_site_label_1
_geom_angle_atom_site_label_2
_geom_angle_atom_site_label_3
_geom_angle
C6 C1 C2 119.4(2)
C6 C1 C7 120.4(2)
C2 C1 C7 120.1(2)
C3 C2 C1 120.6(2)
C3 C2 H2 119.7
C1 C2 H2 119.7
C2 C3 C4 119.4(2)
C2 C3 H3 120.3
C4 C3 H3 120.3
C3 C4 C5 120.6(2)
C3 C4 C13 119.8(2)
C5 C4 C13 119.7(2)
C6 C5 C4 119.4(2)
C6 C5 H5 120.3
C4 C5 H5 120.3
C5 C6 C1 120.5(2)
C5 C6 H6 119.7
C1 C6 H6 119.7
N1 C7 C1 133.5(2)
N1 C7 C12 112.9(2)
C1 C7 C12 113.5(2)
O1 C8 C9 110.7(2)
O1 C8 H8A 109.5
C9 C8 H8A 109.5
O1 C8 H8B 109.5
C9 C8 H8B 109.5
H8A C8 H8B 108.1
N2 C9 C8 110.5(2)
N2 C9 H9A 109.5
C8 C9 H9A 109.5
N2 C9 H9B 109.5
C8 C9 H9B 109.5
H9A C9 H9B 108.1
N2 C10 C11 109.1(2)
N2 C10 H10A 109.9
C11 C10 H10A 109.9
N2 C10 H10B 109.9
C11 C10 H10B 109.9
H10A C10 H10B 108.3
O1 C11 C10 112.8(2)
O1 C11 H11A 109.0
C10 C11 H11A 109.0
O1 C11 H11B 109.0
C10 C11 H11B 109.0
H11A C11 H11B 107.8
F1 C12 F2 106.9(2)
F1 C12 F3 106.5(2)
F2 C12 F3 104.9(2)
F1 C12 C7 114.1(2)
F2 C12 C7 111.7(2)
F3 C12 C7 112.1(2)
N3 C13 C4 179.0(3)
C7 N1 N2 126.5(2)
N1 N2 C9 110.69(18)
N1 N2 C10 122.85(19)
C9 N2 C10 113.23(19)
C11 O1 C8 108.60(18)

loop_
_geom_bond_atom_site_label_1
_geom_bond_atom_site_label_2
_geom_bond_distance
C1 C6 1.392(3)
C1 C2 1.393(3)
C1 C7 1.503(3)
C2 C3 1.380(4)
C2 H2 0.9500
C3 C4 1.392(3)
C3 H3 0.9500
C4 C5 1.395(3)
C4 C13 1.441(4)
C5 C6 1.381(3)
C5 H5 0.9500
C6 H6 0.9500
C7 N1 1.278(3)
C7 C12 1.506(3)
C8 O1 1.430(3)
C8 C9 1.506(3)
C8 H8A 0.9900
C8 H8B 0.9900
C9 N2 1.464(3)
C9 H9A 0.9900
C9 H9B 0.9900
C10 N2 1.472(3)
C10 C11 1.517(3)
C10 H10A 0.9900
C10 H10B 0.9900
C11 O1 1.422(3)
C11 H11A 0.9900
C11 H11B 0.9900
C12 F1 1.324(3)
C12 F2 1.336(3)
C12 F3 1.338(3)
C13 N3 1.147(3)
N1 N2 1.351(3)
